data_7157081
loop_
_publ_author_name
'Xu, Yuanshuang'
'Zhang, Linghua'
'Liu, Mengyang'
'Zhang, Xiaopeng'
'Zhang, Xinying'
'Fan, Xuesen'

_publ_section_title
;
 Synthesis of benzoazepine derivatives via Rh(iii)-catalyzed inert
 C(sp<sup>2</sup>)-H functionalization and [4 + 3] annulation.
;
_journal_issue 38
_journal_name_full 'Organic &amp; biomolecular chemistry'
_journal_page_first 8706
_journal_page_last 8710
_journal_paper_doi 10.1039/c9ob01830a
_journal_volume 17
_journal_year 2019
_chemical_absolute_configuration ad
_chemical_formula_moiety 'C21 H17 F N2 O2'
_chemical_formula_sum 'C21 H17 F N2 O2'
_chemical_formula_weight 348.36
_space_group_crystal_system orthorhombic
_space_group_IT_number 19
_space_group_name_Hall 'P 2ac 2ab'
_space_group_name_H-M_alt 'P 21 21 21'
_symmetry_space_group_name_Hall 'P 2ac 2ab'
_symmetry_space_group_name_H-M 'P 21 21 21'
_atom_sites_solution_hydrogens geom
_atom_sites_solution_primary direct
_audit_creation_date 2019-06-26
_audit_creation_method
;
Olex2 1.2-alpha
(compiled 2018.07.26 svn.r3523 for OlexSys, GUI svn.r5532)
;
_audit_update_record
;
2019-06-26 deposited with the CCDC.    2019-09-17 downloaded from the CCDC.
;
_cell_angle_alpha 90
_cell_angle_beta 90
_cell_angle_gamma 90
_cell_formula_units_Z 4
_cell_length_a 8.7924(3)
_cell_length_b 10.9272(3)
_cell_length_c 18.0980(7)
_cell_measurement_reflns_used 2247
_cell_measurement_temperature 296.93(13)
_cell_measurement_theta_max 72.3240
_cell_measurement_theta_min 4.7240
_cell_volume 1738.79(10)
_computing_cell_refinement 'CrysAlisPro 1.171.40.42a (Rigaku OD, 2019)'
_computing_data_collection 'CrysAlisPro 1.171.40.42a (Rigaku OD, 2019)'
_computing_data_reduction 'CrysAlisPro 1.171.40.42a (Rigaku OD, 2019)'
_computing_molecular_graphics 'Olex2 (Dolomanov et al., 2009)'
_computing_publication_material 'Olex2 (Dolomanov et al., 2009)'
_computing_structure_refinement 'ShelXL (Sheldrick, 2015)'
_computing_structure_solution 'ShelXS (Sheldrick, 2008)'
_diffrn_ambient_environment air
_diffrn_ambient_temperature 296.93(13)
_diffrn_detector 'CCD plate'
_diffrn_detector_area_resol_mean 10.6296
_diffrn_detector_type Atlas
_diffrn_measured_fraction_theta_full 0.997
_diffrn_measured_fraction_theta_max 0.975
_diffrn_measurement_details
;
List of Runs (angles in degrees, time in seconds):

  # Type    Start    End  Width  t~exp~   \w     \q     \k     \f   Frames
#--------------------------------------------------------------------------
  1  \w    -64.00  29.00   1.00    1.65    --  -40.77  44.00 -84.00   93
  2  \w    109.00 134.00   1.00    6.59    --  103.55  78.00  69.00   25
  3  \w    151.00 177.00   1.00    6.59    --  103.55  78.00  69.00   26
  4  \w     99.00 129.00   1.00    6.59    --  103.55 -44.00 124.00   30
  5  \w     98.00 161.00   1.00    6.59    --  103.55 122.00 141.00   63
  6  \w   -101.00 -61.00   1.00    1.65    --  -40.77-152.00-100.00   40
  7  \w     -6.00  43.00   1.00    1.65    --   40.77 -38.00  30.00   49
  8  \w    108.00 170.00   1.00    6.59    --  103.55 111.00 -60.00   62
  9  \w    136.00 168.00   1.00    6.59    --  103.55 111.00-180.00   32
 10  \w    101.00 177.00   1.00    6.59    --  103.55 111.00-120.00   76
;
_diffrn_measurement_device 'four-circle diffractometer'
_diffrn_measurement_device_type 'SuperNova, Dual, Cu at home/near, Atlas'
_diffrn_measurement_method '\w scans'
_diffrn_orient_matrix_type 'CrysAlisPro convention (1999,Acta A55,543-557)'
_diffrn_orient_matrix_UB_11 -0.0896337000
_diffrn_orient_matrix_UB_12 -0.0254211000
_diffrn_orient_matrix_UB_13 0.0714996000
_diffrn_orient_matrix_UB_21 -0.0309742000
_diffrn_orient_matrix_UB_22 0.1379152000
_diffrn_orient_matrix_UB_23 0.0087029000
_diffrn_orient_matrix_UB_31 -0.1473827000
_diffrn_orient_matrix_UB_32 -0.0135960000
_diffrn_orient_matrix_UB_33 -0.0454274000
_diffrn_radiation_monochromator mirror
_diffrn_radiation_probe x-ray
_diffrn_radiation_type CuK\a
_diffrn_radiation_wavelength 1.54184
_diffrn_reflns_av_R_equivalents 0.0238
_diffrn_reflns_av_unetI/netI 0.0341
_diffrn_reflns_Laue_measured_fraction_full 0.997
_diffrn_reflns_Laue_measured_fraction_max 0.975
_diffrn_reflns_limit_h_max 7
_diffrn_reflns_limit_h_min -10
_diffrn_reflns_limit_k_max 13
_diffrn_reflns_limit_k_min -13
_diffrn_reflns_limit_l_max 20
_diffrn_reflns_limit_l_min -22
_diffrn_reflns_number 5171
_diffrn_reflns_point_group_measured_fraction_full 0.920
_diffrn_reflns_point_group_measured_fraction_max 0.885
_diffrn_reflns_theta_full 67.684
_diffrn_reflns_theta_max 72.436
_diffrn_reflns_theta_min 4.727
_diffrn_source 'micro-focus sealed X-ray tube'
_diffrn_source_type 'SuperNova (Cu) X-ray Source'
_exptl_absorpt_coefficient_mu 0.771
_exptl_absorpt_correction_T_max 1.00000
_exptl_absorpt_correction_T_min 0.81054
_exptl_absorpt_correction_type multi-scan
_exptl_absorpt_process_details
;
CrysAlisPro 1.171.40.42a (Rigaku Oxford Diffraction, 2019)
Empirical absorption correction using spherical harmonics,
 implemented in SCALE3 ABSPACK scaling algorithm.
;
_exptl_crystal_colour 'clear light colourless'
_exptl_crystal_colour_lustre clear
_exptl_crystal_colour_modifier light
_exptl_crystal_colour_primary colourless
_exptl_crystal_density_diffrn 1.331
_exptl_crystal_description block
_exptl_crystal_F_000 728
_exptl_crystal_size_max 0.2
_exptl_crystal_size_mid 0.19
_exptl_crystal_size_min 0.1
_refine_diff_density_max 0.125
_refine_diff_density_min -0.160
_refine_diff_density_rms 0.032
_refine_ls_abs_structure_details
;
 Flack x determined using 924 quotients [(I+)-(I-)]/[(I+)+(I-)]
 (Parsons, Flack and Wagner, Acta Cryst. B69 (2013) 249-259).
;
_refine_ls_abs_structure_Flack 0.08(11)
_refine_ls_extinction_method none
_refine_ls_goodness_of_fit_ref 1.019
_refine_ls_hydrogen_treatment constr
_refine_ls_matrix_type full
_refine_ls_number_parameters 236
_refine_ls_number_reflns 3045
_refine_ls_number_restraints 0
_refine_ls_restrained_S_all 1.019
_refine_ls_R_factor_all 0.0412
_refine_ls_R_factor_gt 0.0334
_refine_ls_shift/su_max 0.000
_refine_ls_shift/su_mean 0.000
_refine_ls_structure_factor_coef Fsqd
_refine_ls_weighting_details 'w=1/[\s^2^(Fo^2^)+(0.0431P)^2^] where P=(Fo^2^+2Fc^2^)/3'
_refine_ls_weighting_scheme calc
_refine_ls_wR_factor_gt 0.0774
_refine_ls_wR_factor_ref 0.0822
_reflns_Friedel_coverage 0.576
_reflns_Friedel_fraction_full 0.813
_reflns_Friedel_fraction_max 0.762
_reflns_number_gt 2671
_reflns_number_total 3045
_reflns_threshold_expression 'I > 2\s(I)'
_cod_data_source_file c9ob01830a2.cif
_cod_data_source_block 3k
_cod_depositor_comments 'Adding full bibliography for 7157080--7157083.cif.'
_cod_database_code 7157081
_shelx_shelxl_version_number 2014/7
_chemical_oxdiff_formula 'C1 H1 O1 F1'
_shelx_space_group_comment
;
The symmetry employed for this shelxl refinement is uniquely defined
by the following loop, which should always be used as a source of
symmetry information in preference to the above space-group names.
They are only intended as comments.
;
_shelx_estimated_absorpt_t_max 0.927
_shelx_estimated_absorpt_t_min 0.861
_diffrn_oxdiff_digest_frames
;
01b4e1b6d4c14fd69fbb056d835ee32406000309db0
;
_reflns_odcompleteness_completeness 99.72
_reflns_odcompleteness_iscentric 1
_reflns_odcompleteness_theta 66.97
_olex2_refinement_description
;
1. Fixed Uiso
 At 1.2 times of:
  All C(H) groups, All C(H,H) groups
 At 1.5 times of:
  All O(H) groups
2.a Ternary CH refined with riding coordinates:
 C12(H12)
2.b Secondary CH2 refined with riding coordinates:
 C13(H13B,H13A), C14(H14A,H14B)
2.c Aromatic/amide H refined with riding coordinates:
 C1(H1), C2(H2A), C5(H5), C6(H6), C7(H7), C10(H10), C16(H16), C17(H17),
 C18(H18), C19(H19), C20(H20)
2.d Idealised tetrahedral OH refined as rotating group:
 O2(H2)
;
_olex2_submission_special_instructions 'No special instructions were received'
_oxdiff_exptl_absorpt_empirical_details
;
Empirical correction (ABSPACK) includes:
- Absorption correction using spherical harmonics
- Frame scaling
;
_oxdiff_exptl_absorpt_empirical_full_max 1.196
_oxdiff_exptl_absorpt_empirical_full_min 0.821

loop_
_space_group_symop_operation_xyz
'x, y, z'
'-x+1/2, -y, z+1/2'
'-x, y+1/2, -z+1/2'
'x+1/2, -y+1/2, -z'

loop_
_atom_site_label
_atom_site_type_symbol
_atom_site_fract_x
_atom_site_fract_y
_atom_site_fract_z
_atom_site_U_iso_or_equiv
_atom_site_adp_type
_atom_site_occupancy
_atom_site_site_symmetry_order
_atom_site_calc_flag
_atom_site_refinement_flags_posn
C1 C 0.1372(3) 0.4359(2) 0.76641(14) 0.0402(5) Uani 1 1 d .
H1 H 0.1809 0.3701 0.7911 0.048 Uiso 1 1 calc R
F1 F 0.41066(18) 0.89722(15) 0.56424(10) 0.0575(4) Uani 1 1 d .
N1 N 0.20448(19) 0.50809(16) 0.71356(10) 0.0321(4) Uani 1 1 d .
O1 O 0.63102(19) 0.49146(18) 0.76217(11) 0.0528(5) Uani 1 1 d .
C2 C -0.0055(3) 0.4802(2) 0.77526(15) 0.0451(6) Uani 1 1 d .
H2A H -0.0780 0.4487 0.8075 0.054 Uiso 1 1 calc R
N2 N -0.0267(2) 0.57814(19) 0.72949(12) 0.0389(5) Uani 1 1 d .
O2 O 0.70605(19) 0.66658(16) 0.71065(13) 0.0523(5) Uani 1 1 d .
H2 H 0.7914 0.6417 0.7211 0.078 Uiso 1 1 calc GR
C3 C 0.1031(2) 0.5944(2) 0.69238(12) 0.0317(4) Uani 1 1 d .
C4 C 0.1280(3) 0.68940(19) 0.63699(12) 0.0332(5) Uani 1 1 d .
C5 C 0.0011(3) 0.7311(2) 0.59786(14) 0.0412(5) Uani 1 1 d .
H5 H -0.0931 0.6946 0.6056 0.049 Uiso 1 1 calc R
C6 C 0.0141(3) 0.8259(3) 0.54794(16) 0.0528(7) Uani 1 1 d .
H6 H -0.0710 0.8518 0.5217 0.063 Uiso 1 1 calc R
C7 C 0.1522(3) 0.8823(2) 0.53674(16) 0.0520(7) Uani 1 1 d .
H7 H 0.1615 0.9468 0.5035 0.062 Uiso 1 1 calc R
C8 C 0.2751(3) 0.8413(2) 0.57564(14) 0.0419(5) Uani 1 1 d .
C9 C 0.2714(3) 0.74434(19) 0.62603(12) 0.0328(5) Uani 1 1 d .
C10 C 0.4139(2) 0.7102(2) 0.66265(13) 0.0345(5) Uani 1 1 d .
H10 H 0.4852 0.7724 0.6684 0.041 Uiso 1 1 calc R
C11 C 0.4537(2) 0.6002(2) 0.68879(13) 0.0328(5) Uani 1 1 d .
C12 C 0.3569(2) 0.48658(19) 0.68239(14) 0.0338(5) Uani 1 1 d .
H12 H 0.4055 0.4222 0.7118 0.041 Uiso 1 1 calc R
C13 C 0.3498(3) 0.4417(2) 0.60219(14) 0.0395(5) Uani 1 1 d .
H13B H 0.3108 0.5075 0.5715 0.047 Uiso 1 1 calc R
H13A H 0.4524 0.4239 0.5857 0.047 Uiso 1 1 calc R
C14 C 0.2514(3) 0.3282(2) 0.59009(15) 0.0492(6) Uani 1 1 d .
H14A H 0.2936 0.2601 0.6177 0.059 Uiso 1 1 calc R
H14B H 0.1496 0.3436 0.6085 0.059 Uiso 1 1 calc R
C15 C 0.2438(3) 0.2951(2) 0.50915(15) 0.0443(6) Uani 1 1 d .
C16 C 0.3034(4) 0.1865(2) 0.48307(19) 0.0563(7) Uani 1 1 d .
H16 H 0.3481 0.1322 0.5161 0.068 Uiso 1 1 calc R
C17 C 0.2980(4) 0.1565(3) 0.4082(2) 0.0740(10) Uani 1 1 d .
H17 H 0.3401 0.0834 0.3915 0.089 Uiso 1 1 calc R
C18 C 0.2304(4) 0.2352(4) 0.35931(19) 0.0765(10) Uani 1 1 d .
H18 H 0.2253 0.2153 0.3094 0.092 Uiso 1 1 calc R
C19 C 0.1704(4) 0.3430(4) 0.38396(19) 0.0728(10) Uani 1 1 d .
H19 H 0.1248 0.3966 0.3507 0.087 Uiso 1 1 calc R
C20 C 0.1770(3) 0.3728(3) 0.45849(17) 0.0575(7) Uani 1 1 d .
H20 H 0.1357 0.4465 0.4746 0.069 Uiso 1 1 calc R
C21 C 0.6064(2) 0.5813(2) 0.72434(14) 0.0373(5) Uani 1 1 d .

loop_
_atom_site_aniso_label
_atom_site_aniso_U_11
_atom_site_aniso_U_22
_atom_site_aniso_U_33
_atom_site_aniso_U_23
_atom_site_aniso_U_13
_atom_site_aniso_U_12
C1 0.0370(10) 0.0372(11) 0.0464(13) 0.0145(11) 0.0001(10) -0.0023(10)
F1 0.0548(8) 0.0483(8) 0.0694(10) 0.0191(8) 0.0100(8) -0.0107(7)
N1 0.0275(8) 0.0312(8) 0.0375(9) 0.0049(8) 0.0011(8) -0.0003(8)
O1 0.0362(8) 0.0551(10) 0.0670(13) 0.0205(10) -0.0078(9) -0.0033(8)
C2 0.0351(11) 0.0479(14) 0.0524(14) 0.0151(12) 0.0082(11) -0.0023(11)
N2 0.0273(8) 0.0409(10) 0.0486(11) 0.0062(9) 0.0029(8) -0.0001(8)
O2 0.0271(7) 0.0418(8) 0.0881(14) 0.0103(10) -0.0049(9) -0.0024(7)
C3 0.0270(10) 0.0321(10) 0.0359(10) 0.0030(9) -0.0012(9) -0.0006(8)
C4 0.0359(11) 0.0310(10) 0.0329(10) 0.0011(9) -0.0018(9) 0.0006(9)
C5 0.0403(12) 0.0429(12) 0.0405(12) 0.0017(11) -0.0086(11) 0.0013(11)
C6 0.0595(16) 0.0522(14) 0.0468(14) 0.0125(13) -0.0174(13) 0.0033(13)
C7 0.0665(16) 0.0448(13) 0.0448(14) 0.0159(12) -0.0042(13) -0.0013(13)
C8 0.0492(13) 0.0356(10) 0.0410(12) 0.0053(10) 0.0058(11) -0.0044(11)
C9 0.0365(11) 0.0288(9) 0.0331(10) -0.0004(8) 0.0025(9) 0.0010(9)
C10 0.0312(10) 0.0316(10) 0.0407(11) -0.0015(10) 0.0033(9) -0.0046(9)
C11 0.0280(9) 0.0329(10) 0.0376(11) -0.0010(10) 0.0040(9) -0.0001(9)
C12 0.0276(9) 0.0295(9) 0.0444(12) 0.0033(10) 0.0040(9) 0.0020(9)
C13 0.0397(11) 0.0340(10) 0.0447(13) -0.0028(10) 0.0052(10) -0.0003(10)
C14 0.0597(16) 0.0401(11) 0.0478(15) 0.0000(12) -0.0030(12) -0.0093(12)
C15 0.0448(13) 0.0404(11) 0.0476(13) -0.0002(11) -0.0039(11) -0.0074(11)
C16 0.0602(15) 0.0421(13) 0.0665(18) -0.0050(13) -0.0072(15) -0.0004(12)
C17 0.076(2) 0.0675(18) 0.078(2) -0.0300(19) 0.0061(19) -0.0063(19)
C18 0.087(2) 0.093(2) 0.0499(17) -0.0100(19) 0.0051(17) -0.026(2)
C19 0.084(2) 0.080(2) 0.0543(18) 0.0109(18) -0.0149(17) -0.016(2)
C20 0.0647(17) 0.0517(15) 0.0562(16) 0.0039(14) -0.0067(14) 0.0029(14)
C21 0.0298(10) 0.0395(12) 0.0427(12) -0.0012(10) 0.0039(10) 0.0003(9)

loop_
_atom_type_symbol
_atom_type_description
_atom_type_scat_dispersion_real
_atom_type_scat_dispersion_imag
_atom_type_scat_source
C C 0.0181 0.0091 'International Tables Vol C Tables 4.2.6.8 and 6.1.1.4'
H H 0.0000 0.0000 'International Tables Vol C Tables 4.2.6.8 and 6.1.1.4'
F F 0.0727 0.0534 'International Tables Vol C Tables 4.2.6.8 and 6.1.1.4'
N N 0.0311 0.0180 'International Tables Vol C Tables 4.2.6.8 and 6.1.1.4'
O O 0.0492 0.0322 'International Tables Vol C Tables 4.2.6.8 and 6.1.1.4'

loop_
_geom_angle_atom_site_label_1
_geom_angle_atom_site_label_2
_geom_angle_atom_site_label_3
_geom_angle
N1 C1 H1 127.0
C2 C1 H1 127.0
C2 C1 N1 106.1(2)
C1 N1 C12 124.53(19)
C3 N1 C1 108.30(18)
C3 N1 C12 127.02(19)
C1 C2 H2A 125.2
C1 C2 N2 109.5(2)
N2 C2 H2A 125.2
C3 N2 C2 106.98(19)
C21 O2 H2 109.5
N1 C3 C4 126.28(19)
N2 C3 N1 109.14(19)
N2 C3 C4 124.57(19)
C5 C4 C3 117.4(2)
C5 C4 C9 120.2(2)
C9 C4 C3 122.21(19)
C4 C5 H5 119.6
C6 C5 C4 120.8(2)
C6 C5 H5 119.6
C5 C6 H6 119.8
C7 C6 C5 120.3(2)
C7 C6 H6 119.8
C6 C7 H7 120.8
C8 C7 C6 118.4(2)
C8 C7 H7 120.8
F1 C8 C7 118.0(2)
F1 C8 C9 117.5(2)
C7 C8 C9 124.5(2)
C4 C9 C10 126.34(19)
C8 C9 C4 115.8(2)
C8 C9 C10 117.9(2)
C9 C10 H10 116.2
C11 C10 C9 127.7(2)
C11 C10 H10 116.2
C10 C11 C12 124.4(2)
C10 C11 C21 120.5(2)
C21 C11 C12 115.03(19)
N1 C12 C11 110.62(17)
N1 C12 H12 107.6
N1 C12 C13 112.13(18)
C11 C12 H12 107.6
C11 C12 C13 111.00(19)
C13 C12 H12 107.6
C12 C13 H13B 108.6
C12 C13 H13A 108.6
H13B C13 H13A 107.6
C14 C13 C12 114.7(2)
C14 C13 H13B 108.6
C14 C13 H13A 108.6
C13 C14 H14A 109.4
C13 C14 H14B 109.4
H14A C14 H14B 108.0
C15 C14 C13 111.0(2)
C15 C14 H14A 109.4
C15 C14 H14B 109.4
C16 C15 C14 121.4(3)
C20 C15 C14 121.1(2)
C20 C15 C16 117.6(3)
C15 C16 H16 119.3
C15 C16 C17 121.5(3)
C17 C16 H16 119.3
C16 C17 H17 120.2
C18 C17 C16 119.6(3)
C18 C17 H17 120.2
C17 C18 H18 120.0
C19 C18 C17 119.9(3)
C19 C18 H18 120.0
C18 C19 H19 119.9
C18 C19 C20 120.2(3)
C20 C19 H19 119.9
C15 C20 C19 121.3(3)
C15 C20 H20 119.4
C19 C20 H20 119.4
O1 C21 O2 124.4(2)
O1 C21 C11 120.7(2)
O2 C21 C11 114.9(2)

loop_
_geom_bond_atom_site_label_1
_geom_bond_atom_site_label_2
_geom_bond_distance
C1 H1 0.9300
C1 N1 1.373(3)
C1 C2 1.355(3)
F1 C8 1.355(3)
N1 C3 1.353(3)
N1 C12 1.473(3)
O1 C21 1.216(3)
C2 H2A 0.9300
C2 N2 1.366(3)
N2 C3 1.337(3)
O2 H2 0.8200
O2 C21 1.303(3)
C3 C4 1.460(3)
C4 C5 1.398(3)
C4 C9 1.411(3)
C5 H5 0.9300
C5 C6 1.379(4)
C6 H6 0.9300
C6 C7 1.377(4)
C7 H7 0.9300
C7 C8 1.365(4)
C8 C9 1.398(3)
C9 C10 1.466(3)
C10 H10 0.9300
C10 C11 1.339(3)
C11 C12 1.509(3)
C11 C21 1.504(3)
C12 H12 0.9800
C12 C13 1.533(3)
C13 H13B 0.9700
C13 H13A 0.9700
C13 C14 1.529(3)
C14 H14A 0.9700
C14 H14B 0.9700
C14 C15 1.510(4)
C15 C16 1.380(4)
C15 C20 1.380(4)
C16 H16 0.9300
C16 C17 1.396(5)
C17 H17 0.9300
C17 C18 1.370(6)
C18 H18 0.9300
C18 C19 1.365(5)
C19 H19 0.9300
C19 C20 1.389(5)
C20 H20 0.9300

loop_
_geom_torsion_atom_site_label_1
_geom_torsion_atom_site_label_2
_geom_torsion_atom_site_label_3
_geom_torsion_atom_site_label_4
_geom_torsion
C1 N1 C3 N2 -0.8(3)
C1 N1 C3 C4 -179.7(2)
C1 N1 C12 C11 -126.8(2)
C1 N1 C12 C13 108.7(2)
C1 C2 N2 C3 0.0(3)
F1 C8 C9 C4 179.3(2)
F1 C8 C9 C10 -0.1(3)
N1 C1 C2 N2 -0.4(3)
N1 C3 C4 C5 150.7(2)
N1 C3 C4 C9 -33.6(3)
N1 C12 C13 C14 -54.5(3)
C2 C1 N1 C3 0.7(3)
C2 C1 N1 C12 -175.0(2)
C2 N2 C3 N1 0.5(3)
C2 N2 C3 C4 179.4(2)
N2 C3 C4 C5 -28.0(3)
N2 C3 C4 C9 147.6(2)
C3 N1 C12 C11 58.3(3)
C3 N1 C12 C13 -66.2(3)
C3 C4 C5 C6 176.0(2)
C3 C4 C9 C8 -174.6(2)
C3 C4 C9 C10 4.7(3)
C4 C5 C6 C7 -1.1(4)
C4 C9 C10 C11 28.4(4)
C5 C4 C9 C8 0.9(3)
C5 C4 C9 C10 -179.7(2)
C5 C6 C7 C8 0.6(4)
C6 C7 C8 F1 179.9(3)
C6 C7 C8 C9 0.7(4)
C7 C8 C9 C4 -1.4(4)
C7 C8 C9 C10 179.2(3)
C8 C9 C10 C11 -152.3(2)
C9 C4 C5 C6 0.3(4)
C9 C10 C11 C12 2.4(4)
C9 C10 C11 C21 179.3(2)
C10 C11 C12 N1 -54.9(3)
C10 C11 C12 C13 70.3(3)
C10 C11 C21 O1 163.7(2)
C10 C11 C21 O2 -16.8(3)
C11 C12 C13 C14 -178.8(2)
C12 N1 C3 N2 174.8(2)
C12 N1 C3 C4 -4.1(4)
C12 C11 C21 O1 -19.0(3)
C12 C11 C21 O2 160.5(2)
C12 C13 C14 C15 176.7(2)
C13 C14 C15 C16 115.7(3)
C13 C14 C15 C20 -64.2(3)
C14 C15 C16 C17 -179.2(3)
C14 C15 C20 C19 179.7(3)
C15 C16 C17 C18 -0.9(5)
C16 C15 C20 C19 -0.2(4)
C16 C17 C18 C19 0.8(6)
C17 C18 C19 C20 -0.3(6)
C18 C19 C20 C15 0.0(5)
C20 C15 C16 C17 0.6(4)
C21 C11 C12 N1 128.0(2)
C21 C11 C12 C13 -106.9(2)
